data_4079222
loop_
_publ_author_name
'Poon, Ka Chun'
'Shi, Chuan'
'Sung, Herman H.-Y.'
'Williams, Ian D.'
'Lin, Zhenyang'
'Jia, Guochen'

_publ_section_title
;
 Synthesis of Alkenyl Ylide Complexes from Reactions of
 ReOCl2(OEt)(PPh3)2with Alkynols
;
_journal_issue 20
_journal_name_full Organometallics
_journal_page_first 7085
_journal_paper_doi 10.1021/om3005788
_journal_volume 31
_journal_year 2012
_chemical_formula_moiety 'C42 H39 Cl2 O2 P2 Re, 2(C H2 Cl2)'
_chemical_formula_sum 'C44 H43 Cl6 O2 P2 Re'
_chemical_formula_weight 1064.62
_chemical_name_systematic
;
 ? 
;
_space_group_IT_number 2
_space_group_name_Hall '-P 1'
_symmetry_cell_setting triclinic
_symmetry_space_group_name_Hall '-P 1'
_symmetry_space_group_name_H-M 'P -1'
_atom_sites_solution_hydrogens geom
_atom_sites_solution_primary direct
_atom_sites_solution_secondary difmap
_audit_creation_date 2012-05-16
_audit_creation_method
;
  Olex2 1.2-beta
  (compiled May  9 2012 12:37:22, GUI svn.r4230)
;
_cell_angle_alpha 70.427(3)
_cell_angle_beta 82.255(3)
_cell_angle_gamma 80.040(3)
_cell_formula_units_Z 2
_cell_length_a 9.0637(3)
_cell_length_b 14.3757(5)
_cell_length_c 18.2998(6)
_cell_measurement_reflns_used 10248
_cell_measurement_temperature 173(2)
_cell_measurement_theta_max 71.2832
_cell_measurement_theta_min 3.2911
_cell_volume 2205.17(14)
_computing_cell_refinement
;
CrysAlisPro, Oxford Diffraction Ltd.,
Version 1.171.33.55 (release 05-01-2010 CrysAlis171 .NET)
(compiled Jan  5 2010,16:28:46)
;
_computing_data_collection
;
CrysAlisPro, Oxford Diffraction Ltd.,
Version 1.171.33.55 (release 05-01-2010 CrysAlis171 .NET)
(compiled Jan  5 2010,16:28:46)
;
_computing_data_reduction
;
CrysAlisPro, Oxford Diffraction Ltd.,
Version 1.171.33.55 (release 05-01-2010 CrysAlis171 .NET)
(compiled Jan  5 2010,16:28:46)
;
_computing_molecular_graphics
;
O. V. Dolomanov, L. J. Bourhis, R. J. Gildea, J. A. K. Howard and H. Puschmann,
OLEX2: a complete structure solution, refinement and analysis program.
J. Appl. Cryst. (2009). 42, 339-341.
;
_computing_publication_material
;
O. V. Dolomanov, L. J. Bourhis, R. J. Gildea, J. A. K. Howard and H. Puschmann,
OLEX2: a complete structure solution, refinement and analysis program.
J. Appl. Cryst. (2009). 42, 339-341.
;
_computing_structure_refinement
;
XL, G.M. Sheldrick, Acta Cryst.
(2008). A64, 112-122
;
_computing_structure_solution 'SHELXS-97 (Sheldrick, 1990)'
_diffrn_ambient_temperature 173.15
_diffrn_detector_area_resol_mean 15.9578
_diffrn_measured_fraction_theta_full 0.983
_diffrn_measured_fraction_theta_max 0.982
_diffrn_measurement_details
;
  1 omega  -70.00  -36.00   1.0000    1.5000
omega____ theta____ kappa____ phi______ frames
    -        0.0000  -77.0000  -90.0000 34

  2 omega  -27.00   30.00   1.0000    1.5000
omega____ theta____ kappa____ phi______ frames
    -        0.0000  -77.0000  -90.0000 57

  3 omega    8.00   71.00   1.0000    4.0000
omega____ theta____ kappa____ phi______ frames
    -       55.0000  -38.0000 -180.0000 63

  4 omega   70.00  126.00   1.0000    4.0000
omega____ theta____ kappa____ phi______ frames
    -       55.0000  129.0000 -165.0000 56

  5 omega  -18.00  111.00   1.0000    4.0000
omega____ theta____ kappa____ phi______ frames
    -       55.0000    0.0000 -120.0000 129

  6 omega -121.00  -94.00   1.0000   15.0000
omega____ theta____ kappa____ phi______ frames
    -      -64.0000 -141.0000  172.0000 27

  7 omega -106.00  -15.00   1.0000   15.0000
omega____ theta____ kappa____ phi______ frames
    -      -64.0000  111.0000  -30.0000 91

  8 omega  -91.00    0.00   1.0000   15.0000
omega____ theta____ kappa____ phi______ frames
    -      -64.0000   77.0000 -180.0000 91

  9 omega   47.00  147.00   1.0000   15.0000
omega____ theta____ kappa____ phi______ frames
    -      110.0000    0.0000   60.0000 100

 10 omega   88.00  174.00   1.0000   15.0000
omega____ theta____ kappa____ phi______ frames
    -      110.0000   50.0000  -90.0000 86

 11 omega   38.00   65.00   1.0000   15.0000
omega____ theta____ kappa____ phi______ frames
    -      110.0000  -92.0000 -148.0000 27

 12 omega   37.00   71.00   1.0000   15.0000
omega____ theta____ kappa____ phi______ frames
    -      110.0000  -25.0000    0.0000 34

 13 omega   37.00   71.00   1.0000   15.0000
omega____ theta____ kappa____ phi______ frames
    -      110.0000  -25.0000  120.0000 34

 14 omega   40.00   83.00   1.0000   15.0000
omega____ theta____ kappa____ phi______ frames
    -      110.0000  -50.0000   90.0000 43

 15 omega   40.00   75.00   1.0000   15.0000
omega____ theta____ kappa____ phi______ frames
    -      110.0000  -50.0000  -60.0000 35

 16 omega   38.00  148.00   1.0000   15.0000
omega____ theta____ kappa____ phi______ frames
    -      110.0000  -92.0000  114.0000 110

 17 omega   40.00   66.00   1.0000   15.0000
omega____ theta____ kappa____ phi______ frames
    -      110.0000  -50.0000 -120.0000 26

 18 omega   42.00   71.00   1.0000   15.0000
omega____ theta____ kappa____ phi______ frames
    -      110.0000  -25.0000 -120.0000 29

 19 omega   79.00  148.00   1.0000   15.0000
omega____ theta____ kappa____ phi______ frames
    -      110.0000  -92.0000 -148.0000 69

 20 omega   41.00   83.00   1.0000   15.0000
omega____ theta____ kappa____ phi______ frames
    -      110.0000  -50.0000  -30.0000 42

 21 omega   88.00  135.00   1.0000   15.0000
omega____ theta____ kappa____ phi______ frames
    -      110.0000   50.0000 -120.0000 47

 22 omega  139.00  173.00   1.0000   15.0000
omega____ theta____ kappa____ phi______ frames
    -      110.0000   50.0000 -120.0000 34

 23 omega   75.00  148.00   1.0000   15.0000
omega____ theta____ kappa____ phi______ frames
    -      110.0000  -92.0000  -32.0000 73

 24 omega   39.00   66.00   1.0000   15.0000
omega____ theta____ kappa____ phi______ frames
    -      110.0000  -92.0000  -32.0000 27
;
_diffrn_measurement_device 'kappa diffractometer'
_diffrn_measurement_device_type 'Xcalibur, Sapphire3, Gemini ultra'
_diffrn_measurement_method '\w scans'
_diffrn_orient_matrix_UB_11 -0.0501797000
_diffrn_orient_matrix_UB_12 0.0344669000
_diffrn_orient_matrix_UB_13 -0.0831922000
_diffrn_orient_matrix_UB_21 0.1595144000
_diffrn_orient_matrix_UB_22 0.0239202000
_diffrn_orient_matrix_UB_23 -0.0332380000
_diffrn_orient_matrix_UB_31 0.0449861000
_diffrn_orient_matrix_UB_32 -0.1068777000
_diffrn_orient_matrix_UB_33 -0.0035068000
_diffrn_radiation_monochromator mirror
_diffrn_radiation_probe x-ray
_diffrn_radiation_type 'Cu K\a'
_diffrn_radiation_wavelength 1.5418
_diffrn_reflns_av_R_equivalents 0.0526
_diffrn_reflns_av_unetI/netI 0.0458
_diffrn_reflns_limit_h_max 10
_diffrn_reflns_limit_h_min -10
_diffrn_reflns_limit_k_max 14
_diffrn_reflns_limit_k_min -17
_diffrn_reflns_limit_l_max 21
_diffrn_reflns_limit_l_min -21
_diffrn_reflns_number 13705
_diffrn_reflns_theta_full 66.50
_diffrn_reflns_theta_max 67.49
_diffrn_reflns_theta_min 3.29
_diffrn_source 'sealed X-ray tube'
_diffrn_source_current 40
_diffrn_source_power 2.0
_diffrn_source_target Cu
_diffrn_source_voltage 50
_exptl_absorpt_coefficient_mu 9.704
_exptl_absorpt_correction_T_max 1.00000
_exptl_absorpt_correction_T_min 0.87552
_exptl_absorpt_correction_type multi-scan
_exptl_absorpt_process_details
;
CrysAlisPro, Oxford Diffraction Ltd.,
Version 1.171.33.55 (release 05-01-2010 CrysAlis171 .NET)
(compiled Jan  5 2010,16:28:46)
Empirical absorption correction using spherical harmonics,
 implemented in SCALE3 ABSPACK scaling algorithm.
;
_exptl_crystal_colour purple
_exptl_crystal_density_diffrn 1.603
_exptl_crystal_density_method 'not measured'
_exptl_crystal_description block
_exptl_crystal_F_000 1060
_exptl_crystal_size_max 0.35
_exptl_crystal_size_mid 0.30
_exptl_crystal_size_min 0.28
_refine_diff_density_max 4.370
_refine_diff_density_min -2.329
_refine_diff_density_rms 0.171
_refine_ls_extinction_method none
_refine_ls_goodness_of_fit_ref 1.024
_refine_ls_hydrogen_treatment constr
_refine_ls_matrix_type full
_refine_ls_number_parameters 512
_refine_ls_number_reflns 7792
_refine_ls_number_restraints 17
_refine_ls_restrained_S_all 1.023
_refine_ls_R_factor_all 0.0534
_refine_ls_R_factor_gt 0.0501
_refine_ls_shift/su_max 0.002
_refine_ls_shift/su_mean 0.000
_refine_ls_structure_factor_coef Fsqd
_refine_ls_weighting_details 'calc w=1/[\s^2^(Fo^2^)+(0.0980P)^2^+2.5000P] where P=(Fo^2^+2Fc^2^)/3'
_refine_ls_weighting_scheme calc
_refine_ls_wR_factor_gt 0.1290
_refine_ls_wR_factor_ref 0.1311
_reflns_number_gt 7116
_reflns_number_total 7792
_reflns_threshold_expression >2sigma(I)
_cod_data_source_file om3005788_si_001.cif
_cod_data_source_block cool58cult_complex8
_cod_depositor_comments
;
The following automatic conversions were performed:

'_symmetry_cell_setting' value 'Triclinic' changed to 'triclinic'
according to /home/saulius/struct/CIF-dictionaries/cif_core.dic
dictionary named 'cif_core.dic' version 2.4.2 from 2011-04-26.

Automatic conversion script
Id: cif_fix_values 1891 2012-01-12 08:04:46Z andrius 
;
_cod_original_cell_volume 2205.17(13)
_cod_original_sg_symbol_H-M P-1
_cod_database_code 4079222
_reflns_odcompleteness_completeness 56.50
_reflns_odcompleteness_iscentric 0
_reflns_odcompleteness_theta 68.13

loop_
_space_group_symop_id
_space_group_symop_operation_xyz
1 'x, y, z'
2 '-x, -y, -z'

loop_
_atom_site_label
_atom_site_type_symbol
_atom_site_fract_x
_atom_site_fract_y
_atom_site_fract_z
_atom_site_U_iso_or_equiv
_atom_site_adp_type
_atom_site_occupancy
_atom_site_symmetry_multiplicity
_atom_site_calc_flag
_atom_site_refinement_flags
_atom_site_disorder_assembly
_atom_site_disorder_group
Re1 Re -0.17257(2) 0.535372(14) 0.751854(11) 0.02222(11) Uani 1 1 d . . .
Cl1 Cl -0.38419(14) 0.67486(10) 0.72307(8) 0.0349(3) Uani 1 1 d . . .
Cl2 Cl -0.32826(14) 0.43733(10) 0.71578(8) 0.0342(3) Uani 1 1 d . . .
P1 P 0.20487(14) 0.28637(9) 0.69659(7) 0.0242(3) Uani 1 1 d . . .
P2 P -0.02301(14) 0.64693(9) 0.77631(7) 0.0228(3) Uani 1 1 d . A .
O1 O -0.1074(4) 0.5833(3) 0.6448(2) 0.0249(7) Uani 1 1 d . . .
O2 O -0.2197(4) 0.4914(3) 0.8495(2) 0.0302(8) Uani 1 1 d . . .
C1 C -0.0032(5) 0.4116(4) 0.7583(3) 0.0220(9) Uani 1 1 d . . .
C2 C 0.1037(5) 0.4049(3) 0.6986(3) 0.0219(9) Uani 1 1 d . . .
C3 C 0.1362(6) 0.4946(4) 0.6295(3) 0.0273(10) Uani 1 1 d . . .
H3A H 0.1842 0.5395 0.6470 0.033 Uiso 1 1 calc R . .
H3B H 0.2082 0.4723 0.5910 0.033 Uiso 1 1 calc R . .
C4 C -0.0037(6) 0.5519(4) 0.5908(3) 0.0298(11) Uani 1 1 d . . .
H4A H 0.0226 0.6105 0.5467 0.036 Uiso 1 1 calc R . .
H4B H -0.0490 0.5089 0.5700 0.036 Uiso 1 1 calc R . .
C5 C -0.0208(6) 0.3209(4) 0.8306(3) 0.0270(10) Uani 1 1 d . . .
H5A H 0.0296 0.2602 0.8188 0.032 Uiso 1 1 calc R . .
H5B H -0.1290 0.3145 0.8438 0.032 Uiso 1 1 calc R . .
C6 C 0.0458(7) 0.3277(4) 0.9014(3) 0.0328(12) Uani 1 1 d . . .
H6A H 0.0311 0.2681 0.9460 0.049 Uiso 1 1 calc R . .
H6B H -0.0048 0.3871 0.9140 0.049 Uiso 1 1 calc R . .
H6C H 0.1535 0.3321 0.8892 0.049 Uiso 1 1 calc R . .
C11 C 0.0856(7) 0.2035(4) 0.6859(3) 0.0317(11) Uani 1 1 d D . .
C12 C -0.0703(7) 0.2250(4) 0.6934(4) 0.0403(14) Uani 1 1 d D . .
H12 H -0.1164 0.2839 0.7045 0.048 Uiso 1 1 calc R . .
C13 C -0.1585(9) 0.1597(5) 0.6844(5) 0.056(2) Uani 1 1 d D . .
H13 H -0.2649 0.1740 0.6898 0.067 Uiso 1 1 calc R . .
C14 C -0.0914(10) 0.0739(5) 0.6676(5) 0.055(2) Uani 1 1 d D . .
H14 H -0.1516 0.0295 0.6614 0.066 Uiso 1 1 calc R . .
C15 C 0.0666(10) 0.0530(5) 0.6599(4) 0.0521(19) Uani 1 1 d D . .
H15 H 0.1131 -0.0058 0.6488 0.063 Uiso 1 1 calc R . .
C16 C 0.1533(8) 0.1173(4) 0.6684(4) 0.0403(14) Uani 1 1 d D . .
H16 H 0.2597 0.1035 0.6624 0.048 Uiso 1 1 calc R . .
C21 C 0.3136(6) 0.2207(4) 0.7799(3) 0.0293(11) Uani 1 1 d D . .
C22 C 0.3155(7) 0.1191(4) 0.8185(4) 0.0404(14) Uani 1 1 d D . .
H22 H 0.2535 0.0825 0.8039 0.049 Uiso 1 1 calc R . .
C23 C 0.4075(8) 0.0716(5) 0.8782(4) 0.0489(17) Uani 1 1 d D . .
H23 H 0.4078 0.0024 0.9049 0.059 Uiso 1 1 calc R . .
C24 C 0.4985(8) 0.1239(5) 0.8991(4) 0.0457(15) Uani 1 1 d D . .
H24 H 0.5628 0.0904 0.9396 0.055 Uiso 1 1 calc R . .
C25 C 0.4968(7) 0.2251(5) 0.8614(4) 0.0399(13) Uani 1 1 d D . .
H25 H 0.5607 0.2610 0.8756 0.048 Uiso 1 1 calc R . .
C26 C 0.4025(6) 0.2736(4) 0.8032(3) 0.0308(11) Uani 1 1 d D . .
H26 H 0.3980 0.3436 0.7789 0.037 Uiso 1 1 calc R . .
C31 C 0.3364(6) 0.3074(4) 0.6110(3) 0.0288(11) Uani 1 1 d D . .
C32 C 0.2880(7) 0.3109(4) 0.5407(3) 0.0371(13) Uani 1 1 d D . .
H32 H 0.1917 0.2942 0.5394 0.045 Uiso 1 1 calc R . .
C33 C 0.3808(8) 0.3390(5) 0.4730(4) 0.0467(16) Uani 1 1 d D . .
H33 H 0.3475 0.3418 0.4252 0.056 Uiso 1 1 calc R . .
C34 C 0.5208(8) 0.3629(5) 0.4739(4) 0.0453(15) Uani 1 1 d D . .
H34 H 0.5837 0.3819 0.4269 0.054 Uiso 1 1 calc R . .
C35 C 0.5704(8) 0.3591(5) 0.5435(4) 0.0472(15) Uani 1 1 d D . .
H35 H 0.6674 0.3751 0.5443 0.057 Uiso 1 1 calc R . .
C36 C 0.4784(7) 0.3321(4) 0.6114(4) 0.0362(12) Uani 1 1 d D . .
H36 H 0.5121 0.3302 0.6589 0.043 Uiso 1 1 calc R . .
C41 C 0.0553(6) 0.7320(4) 0.6867(3) 0.0286(11) Uani 1 1 d D . .
C42 C 0.2051(7) 0.7475(4) 0.6732(4) 0.0355(12) Uani 1 1 d D . .
H42 H 0.2728 0.7136 0.7121 0.043 Uiso 1 1 calc R . .
C43 C 0.2554(8) 0.8123(5) 0.6032(4) 0.0461(16) Uani 1 1 d D . .
H43 H 0.3578 0.8229 0.5944 0.055 Uiso 1 1 calc R . .
C44 C 0.1584(10) 0.8620(5) 0.5453(4) 0.0516(18) Uani 1 1 d D . .
H44 H 0.1942 0.9055 0.4969 0.062 Uiso 1 1 calc R . .
C45 C 0.0109(9) 0.8475(5) 0.5591(4) 0.0492(16) Uani 1 1 d D . .
H45 H -0.0560 0.8821 0.5200 0.059 Uiso 1 1 calc R . .
C46 C -0.0437(8) 0.7832(4) 0.6292(4) 0.0391(13) Uani 1 1 d D . .
H46 H -0.1468 0.7742 0.6379 0.047 Uiso 1 1 calc R . .
C51 C -0.1298(6) 0.7295(4) 0.8281(3) 0.0281(10) Uani 1 1 d D . .
C52 C -0.1245(16) 0.8294(10) 0.8039(9) 0.043(3) Uiso 0.50 1 d PD A 1
H52 H -0.0658 0.8588 0.7573 0.051 Uiso 0.50 1 calc PR A 1
C52A C -0.0727(15) 0.8177(9) 0.8196(7) 0.032(2) Uiso 0.50 1 d P A 2
H52A H 0.0121 0.8357 0.7841 0.038 Uiso 0.50 1 calc PR A 2
C53 C -0.204(2) 0.8894(14) 0.8463(11) 0.059(4) Uiso 0.50 1 d PD A 1
H53 H -0.2015 0.9593 0.8295 0.071 Uiso 0.50 1 calc PR A 1
C53A C -0.1411(16) 0.8790(10) 0.8635(8) 0.040(3) Uiso 0.50 1 d P A 2
H53A H -0.1038 0.9396 0.8560 0.049 Uiso 0.50 1 calc PR A 2
C54 C -0.292(2) 0.8382(13) 0.9197(10) 0.047(4) Uiso 0.50 1 d PD A 1
H54 H -0.3492 0.8753 0.9508 0.056 Uiso 0.50 1 calc PR A 1
C54A C -0.2540(18) 0.8549(11) 0.9140(9) 0.036(3) Uiso 0.50 1 d P A 2
H54A H -0.2949 0.8962 0.9449 0.043 Uiso 0.50 1 calc PR A 2
C55 C -0.2900(19) 0.7522(11) 0.9382(10) 0.039(4) Uiso 0.50 1 d PD A 1
H55 H -0.3424 0.7206 0.9864 0.046 Uiso 0.50 1 calc PR A 1
C55A C -0.323(2) 0.7594(13) 0.9246(11) 0.047(5) Uiso 0.50 1 d P A 2
H55A H -0.4065 0.7408 0.9611 0.057 Uiso 0.50 1 calc PR A 2
C56 C -0.2170(17) 0.6932(10) 0.8951(9) 0.035(3) Uiso 0.50 1 d PD A 1
H56 H -0.2278 0.6245 0.9128 0.042 Uiso 0.50 1 calc PR A 1
C56A C -0.2564(17) 0.7027(10) 0.8779(9) 0.035(3) Uiso 0.50 1 d P A 2
H56A H -0.2974 0.6453 0.8799 0.042 Uiso 0.50 1 calc PR A 2
C61 C 0.1325(6) 0.5879(4) 0.8367(3) 0.0268(10) Uani 1 1 d . . .
C62 C 0.2609(6) 0.5361(4) 0.8095(3) 0.0302(11) Uani 1 1 d . A .
H62 H 0.2658 0.5308 0.7583 0.036 Uiso 1 1 d R . .
C63 C 0.3808(6) 0.4929(4) 0.8542(3) 0.0313(11) Uani 1 1 d . . .
H63 H 0.4751 0.4694 0.8323 0.038 Uiso 1 1 calc R A 1
C64 C 0.3575(15) 0.4850(10) 0.9340(8) 0.028(3) Uiso 0.50 1 d P A 1
H64 H 0.4332 0.4504 0.9684 0.034 Uiso 0.50 1 calc PR A 1
C64A C 0.3878(18) 0.5061(12) 0.9234(9) 0.037(4) Uiso 0.50 1 d P A 2
H64A H 0.4744 0.4788 0.9515 0.045 Uiso 0.50 1 calc PR A 2
C65 C 0.2241(13) 0.5281(9) 0.9607(7) 0.030(2) Uiso 0.50 1 d P A 1
H65 H 0.2094 0.5230 1.0142 0.036 Uiso 0.50 1 calc PR A 1
C65A C 0.2655(17) 0.5607(11) 0.9526(9) 0.046(3) Uiso 0.50 1 d P A 2
H65A H 0.2648 0.5656 1.0032 0.055 Uiso 0.50 1 calc PR A 2
C66 C 0.1118(12) 0.5780(8) 0.9144(6) 0.022(2) Uiso 0.50 1 d P A 1
H66 H 0.0200 0.6057 0.9355 0.027 Uiso 0.50 1 calc PR A 1
C66A C 0.1473(17) 0.6068(11) 0.9091(8) 0.040(3) Uiso 0.50 1 d P A 2
H66A H 0.0728 0.6522 0.9260 0.048 Uiso 0.50 1 calc PR A 2
C1S C 0.6359(17) 0.2359(11) 0.1325(9) 0.048(3) Uiso 0.50 1 d P B 1
H1SA H 0.6979 0.2796 0.1431 0.058 Uiso 0.50 1 calc PR B 1
H1SB H 0.5304 0.2686 0.1337 0.058 Uiso 0.50 1 calc PR B 1
Cl3 Cl 0.647(2) 0.1246(15) 0.2097(15) 0.076(3) Uani 0.50 1 d P B 1
Cl4 Cl 0.6891(4) 0.2344(4) 0.0373(3) 0.0656(10) Uani 0.50 1 d P B 1
C2S C 0.467(2) 0.0976(15) 0.2555(12) 0.074(5) Uiso 0.50 1 d P C 2
H2SA H 0.4067 0.1633 0.2513 0.089 Uiso 0.50 1 calc PR C 2
H2SB H 0.4193 0.0657 0.2263 0.089 Uiso 0.50 1 calc PR C 2
Cl5 Cl 0.688(2) 0.1212(16) 0.2015(15) 0.113(7) Uani 0.50 1 d P C 2
Cl6 Cl 0.4604(7) 0.0260(6) 0.3509(4) 0.104(2) Uani 0.50 1 d P C 2
C3S C 0.404(3) 0.071(2) 0.3815(16) 0.098(7) Uiso 0.50 1 d P D 1
H3SA H 0.4809 0.1128 0.3505 0.117 Uiso 0.50 1 calc PR D 1
H3SB H 0.3072 0.1018 0.3585 0.117 Uiso 0.50 1 calc PR D 1
Cl7 Cl 0.3883(7) 0.0783(5) 0.4664(4) 0.1041(18) Uani 0.50 1 d P D 1
Cl8 Cl 0.4531(6) -0.0525(5) 0.3685(6) 0.125(3) Uani 0.50 1 d P D 1
C4S C 0.017(4) 1.0533(19) 1.0076(17) 0.132(11) Uiso 0.50 1 d PD E -1
H4SA H -0.0543 1.0671 1.0501 0.159 Uiso 0.50 1 calc PR E -1
H4SB H 0.0919 1.1001 0.9931 0.159 Uiso 0.50 1 calc PR E -1
Cl9 Cl -0.0777(7) 1.0681(5) 0.9295(4) 0.0861(15) Uiso 0.50 1 d PD E -1
Cl10 Cl 0.1053(15) 0.9306(10) 1.0381(8) 0.165(5) Uiso 0.50 1 d PD E -1

loop_
_atom_site_aniso_label
_atom_site_aniso_U_11
_atom_site_aniso_U_22
_atom_site_aniso_U_33
_atom_site_aniso_U_23
_atom_site_aniso_U_13
_atom_site_aniso_U_12
Re1 0.01934(14) 0.02575(15) 0.01888(15) -0.00590(10) -0.00219(9) 0.00199(9)
Cl1 0.0256(6) 0.0398(7) 0.0309(7) -0.0064(5) -0.0046(5) 0.0097(5)
Cl2 0.0256(6) 0.0437(7) 0.0379(7) -0.0181(6) -0.0051(5) -0.0048(5)
P1 0.0278(6) 0.0210(6) 0.0225(6) -0.0071(5) -0.0084(5) 0.0053(5)
P2 0.0244(6) 0.0222(6) 0.0188(6) -0.0051(5) -0.0021(5) 0.0022(5)
O1 0.0246(17) 0.0301(18) 0.0160(17) -0.0051(14) -0.0022(13) 0.0026(14)
O2 0.0251(18) 0.0301(18) 0.032(2) -0.0080(16) -0.0033(15) 0.0016(14)
C1 0.023(2) 0.024(2) 0.018(2) -0.0048(19) -0.0024(18) -0.0040(18)
C2 0.024(2) 0.019(2) 0.020(2) -0.0049(18) -0.0026(18) 0.0030(17)
C3 0.028(3) 0.026(2) 0.023(3) -0.006(2) 0.002(2) 0.0030(19)
C4 0.036(3) 0.029(3) 0.016(2) -0.003(2) 0.001(2) 0.006(2)
C5 0.031(3) 0.023(2) 0.022(3) -0.002(2) -0.007(2) 0.0012(19)
C6 0.039(3) 0.037(3) 0.017(2) -0.002(2) -0.006(2) -0.002(2)
C11 0.041(3) 0.026(2) 0.028(3) -0.008(2) -0.014(2) 0.002(2)
C12 0.041(3) 0.032(3) 0.051(4) -0.016(3) -0.019(3) 0.004(2)
C13 0.049(4) 0.041(3) 0.083(6) -0.016(4) -0.034(4) -0.002(3)
C14 0.073(5) 0.032(3) 0.065(5) -0.011(3) -0.040(4) -0.005(3)
C15 0.078(5) 0.029(3) 0.057(4) -0.019(3) -0.033(4) 0.006(3)
C16 0.050(3) 0.027(3) 0.046(4) -0.014(3) -0.019(3) 0.006(2)
C21 0.030(3) 0.028(3) 0.030(3) -0.011(2) -0.012(2) 0.008(2)
C22 0.053(4) 0.027(3) 0.037(3) -0.004(2) -0.018(3) 0.003(2)
C23 0.063(4) 0.030(3) 0.045(4) 0.000(3) -0.025(3) 0.008(3)
C24 0.051(4) 0.047(4) 0.030(3) -0.002(3) -0.019(3) 0.010(3)
C25 0.039(3) 0.047(3) 0.034(3) -0.011(3) -0.011(3) -0.003(3)
C26 0.039(3) 0.029(3) 0.022(3) -0.004(2) -0.005(2) -0.003(2)
C31 0.032(3) 0.023(2) 0.030(3) -0.011(2) -0.010(2) 0.010(2)
C32 0.036(3) 0.047(3) 0.028(3) -0.014(3) -0.013(2) 0.008(2)
C33 0.054(4) 0.059(4) 0.026(3) -0.016(3) -0.014(3) 0.009(3)
C34 0.047(4) 0.053(4) 0.029(3) -0.011(3) 0.000(3) 0.005(3)
C35 0.042(3) 0.056(4) 0.041(4) -0.014(3) -0.001(3) -0.006(3)
C36 0.036(3) 0.041(3) 0.031(3) -0.012(2) -0.008(2) 0.001(2)
C41 0.040(3) 0.022(2) 0.021(3) -0.005(2) 0.003(2) -0.002(2)
C42 0.038(3) 0.032(3) 0.036(3) -0.013(2) 0.001(2) -0.005(2)
C43 0.052(4) 0.037(3) 0.043(4) -0.007(3) 0.018(3) -0.018(3)
C44 0.079(5) 0.035(3) 0.030(3) 0.001(3) 0.015(3) -0.021(3)
C45 0.075(5) 0.035(3) 0.029(3) 0.003(3) -0.008(3) -0.010(3)
C46 0.047(3) 0.033(3) 0.033(3) -0.006(2) -0.008(3) -0.001(2)
C51 0.030(3) 0.027(2) 0.024(3) -0.009(2) -0.004(2) 0.005(2)
C61 0.030(3) 0.023(2) 0.026(3) -0.007(2) -0.004(2) 0.0002(19)
C62 0.031(3) 0.032(3) 0.030(3) -0.015(2) -0.006(2) 0.002(2)
C63 0.027(3) 0.032(3) 0.034(3) -0.012(2) -0.006(2) 0.003(2)
Cl3 0.098(5) 0.046(5) 0.092(6) -0.025(4) -0.032(4) 0.002(4)
Cl4 0.053(2) 0.100(3) 0.058(2) -0.047(2) 0.0084(17) -0.0165(19)
Cl5 0.194(19) 0.043(5) 0.098(9) -0.021(5) -0.060(12) 0.030(8)
Cl6 0.070(3) 0.111(5) 0.106(5) -0.007(4) -0.027(3) 0.012(3)
Cl7 0.090(4) 0.114(4) 0.102(4) -0.014(3) 0.001(3) -0.047(3)
Cl8 0.053(3) 0.068(3) 0.254(10) -0.067(5) 0.032(4) -0.009(2)

loop_
_atom_type_symbol
_atom_type_description
_atom_type_scat_dispersion_real
_atom_type_scat_dispersion_imag
_atom_type_scat_source
C C 0.0181 0.0091 'International Tables Vol C Tables 4.2.6.8 and 6.1.1.4'
H H 0.0000 0.0000 'International Tables Vol C Tables 4.2.6.8 and 6.1.1.4'
O O 0.0492 0.0322 'International Tables Vol C Tables 4.2.6.8 and 6.1.1.4'
P P 0.2955 0.4335 'International Tables Vol C Tables 4.2.6.8 and 6.1.1.4'
Cl Cl 0.3639 0.7018 'International Tables Vol C Tables 4.2.6.8 and 6.1.1.4'
Re Re -5.2083 5.8923 'International Tables Vol C Tables 4.2.6.8 and 6.1.1.4'

loop_
_geom_angle_atom_site_label_1
_geom_angle_atom_site_label_2
_geom_angle_atom_site_label_3
_geom_angle
Cl2 Re1 Cl1 87.34(5)
Cl2 Re1 P2 174.37(4)
P2 Re1 Cl1 88.84(4)
O1 Re1 Cl1 86.57(11)
O1 Re1 Cl2 86.64(12)
O1 Re1 P2 89.01(11)
O1 Re1 C1 86.43(17)
O2 Re1 Cl1 96.03(12)
O2 Re1 Cl2 95.95(13)
O2 Re1 P2 88.56(13)
O2 Re1 O1 176.40(15)
O2 Re1 C1 91.33(18)
C1 Re1 Cl1 169.49(13)
C1 Re1 Cl2 84.44(13)
C1 Re1 P2 98.86(13)
C2 P1 C11 113.1(2)
C2 P1 C21 114.2(2)
C2 P1 C31 108.3(2)
C11 P1 C21 108.8(2)
C31 P1 C11 104.9(3)
C31 P1 C21 106.9(2)
C41 P2 Re1 112.60(18)
C41 P2 C51 104.0(2)
C51 P2 Re1 114.04(18)
C61 P2 Re1 116.52(17)
C61 P2 C41 106.5(3)
C61 P2 C51 101.9(2)
C4 O1 Re1 138.5(3)
C2 C1 Re1 124.2(4)
C2 C1 C5 120.3(4)
C5 C1 Re1 114.9(3)
C1 C2 P1 121.0(4)
C1 C2 C3 122.3(4)
C3 C2 P1 116.6(3)
C4 C3 C2 112.6(4)
O1 C4 C3 109.8(4)
C1 C5 C6 112.8(4)
C12 C11 P1 121.3(4)
C12 C11 C16 120.0(5)
C16 C11 P1 118.7(5)
C11 C12 C13 119.7(6)
C14 C13 C12 120.3(7)
C13 C14 C15 119.5(6)
C16 C15 C14 120.1(6)
C15 C16 C11 120.3(6)
C22 C21 P1 122.3(4)
C26 C21 P1 118.4(4)
C26 C21 C22 119.3(5)
C23 C22 C21 120.0(6)
C24 C23 C22 120.3(6)
C23 C24 C25 120.3(6)
C26 C25 C24 119.8(6)
C25 C26 C21 120.3(5)
C32 C31 P1 118.9(5)
C36 C31 P1 121.5(4)
C36 C31 C32 119.1(6)
C33 C32 C31 119.6(6)
C34 C33 C32 120.9(6)
C33 C34 C35 119.9(6)
C36 C35 C34 119.8(7)
C35 C36 C31 120.6(6)
C42 C41 P2 123.7(5)
C42 C41 C46 119.5(5)
C46 C41 P2 116.8(5)
C43 C42 C41 119.9(6)
C42 C43 C44 120.9(6)
C45 C44 C43 119.0(6)
C44 C45 C46 121.6(7)
C45 C46 C41 119.1(6)
C52 C51 P2 122.8(7)
C52 C51 C52A 23.1(6)
C52 C51 C56 115.9(9)
C52 C51 C56A 112.7(9)
C52A C51 P2 117.3(6)
C56 C51 P2 121.3(6)
C56 C51 C52A 115.8(8)
C56 C51 C56A 20.1(7)
C56A C51 P2 121.3(6)
C56A C51 C52A 121.4(8)
C51 C52 C53 121.1(14)
C53A C52A C51 119.9(11)
C52 C53 C54 116.7(15)
C54A C53A C52A 121.5(13)
C55 C54 C53 119.0(16)
C53A C54A C55A 120.7(13)
C54 C55 C56 124.5(17)
C56A C55A C54A 116.2(15)
C51 C56 C55 122.6(12)
C55A C56A C51 120.3(13)
C62 C61 P2 121.2(4)
C62 C61 C66A 114.4(7)
C66 C61 P2 118.9(6)
C66 C61 C62 118.7(6)
C66 C61 C66A 21.7(6)
C66A C61 P2 123.3(6)
C63 C62 C61 121.7(5)
C62 C63 C64 117.2(7)
C64A C63 C62 122.3(8)
C64A C63 C64 17.5(7)
C65 C64 C63 118.8(10)
C63 C64A C65A 118.8(13)
C66 C65 C64 123.1(11)
C66A C65A C64A 120.3(14)
C65 C66 C61 119.2(9)
C65A C66A C61 121.3(12)
Cl3 C1S Cl4 119.9(11)
Cl6 C2S Cl5 115.0(13)
Cl7 C3S Cl8 118.8(17)
Cl9 C4S Cl10 107.8(15)

loop_
_geom_bond_atom_site_label_1
_geom_bond_atom_site_label_2
_geom_bond_distance
Re1 Cl1 2.4923(12)
Re1 Cl2 2.4445(13)
Re1 P2 2.4507(13)
Re1 O1 1.894(4)
Re1 O2 1.704(4)
Re1 C1 2.121(5)
P1 C2 1.799(5)
P1 C11 1.812(6)
P1 C21 1.818(5)
P1 C31 1.808(6)
P2 C41 1.825(5)
P2 C51 1.831(5)
P2 C61 1.818(5)
O1 C4 1.401(6)
C1 C2 1.377(7)
C1 C5 1.527(7)
C2 C3 1.512(7)
C3 C4 1.510(7)
C5 C6 1.538(7)
C11 C12 1.391(9)
C11 C16 1.402(8)
C12 C13 1.395(9)
C13 C14 1.390(10)
C14 C15 1.409(12)
C15 C16 1.370(10)
C21 C22 1.391(8)
C21 C26 1.391(8)
C22 C23 1.379(9)
C23 C24 1.372(10)
C24 C25 1.385(9)
C25 C26 1.375(8)
C31 C32 1.398(8)
C31 C36 1.394(8)
C32 C33 1.381(10)
C33 C34 1.374(11)
C34 C35 1.388(10)
C35 C36 1.378(9)
C41 C42 1.390(8)
C41 C46 1.401(8)
C42 C43 1.381(9)
C43 C44 1.390(11)
C44 C45 1.366(11)
C45 C46 1.392(9)
C51 C52 1.361(15)
C51 C52A 1.404(13)
C51 C56 1.361(15)
C51 C56A 1.390(15)
C52 C53 1.40(2)
C52A C53A 1.398(18)
C53 C54 1.50(3)
C53A C54A 1.29(2)
C54 C55 1.16(2)
C54A C55A 1.55(2)
C55 C56 1.38(2)
C55A C56A 1.38(2)
C61 C62 1.396(7)
C61 C66 1.371(12)
C61 C66A 1.467(15)
C62 C63 1.379(8)
C63 C64 1.416(14)
C63 C64A 1.354(16)
C64 C65 1.368(17)
C64A C65A 1.40(2)
C65 C66 1.358(16)
C65A C66A 1.36(2)
C1S Cl3 1.74(3)
C1S Cl4 1.750(15)
C2S Cl5 2.14(3)
C2S Cl6 1.70(2)
C3S Cl7 1.58(3)
C3S Cl8 1.84(3)
C4S Cl9 1.70(2)
C4S Cl10 1.74(2)
